data_7210490
loop_
_publ_author_name
'New, Siu Yee'
'Thio, Yude'
'Koh, Lip Lin'
'Andy Hor, T. S.'
'Xue, Feng'

_publ_section_title
;
 Supramolecular assembly of a new series of copper-l-arginine Schiff bases
;
_journal_issue 6
_journal_name_full CrystEngComm
_journal_page_first 2114
_journal_paper_doi 10.1039/c0ce00444h
_journal_volume 13
_journal_year 2011
_chemical_absolute_configuration syn
_chemical_formula_sum 'C17 H22 N4 O4'
_chemical_formula_weight 346.39
_chemical_name_systematic
;
?
;
_space_group_IT_number 1
_symmetry_cell_setting triclinic
_symmetry_space_group_name_Hall 'P 1'
_symmetry_space_group_name_H-M 'P 1'
_atom_sites_solution_hydrogens geom
_atom_sites_solution_primary direct
_atom_sites_solution_secondary difmap
_audit_creation_method SHELXL-97
_cell_angle_alpha 75.124(2)
_cell_angle_beta 82.496(2)
_cell_angle_gamma 80.882(2)
_cell_formula_units_Z 2
_cell_length_a 6.9339(5)
_cell_length_b 8.4735(6)
_cell_length_c 15.3249(10)
_cell_measurement_temperature 223(2)
_cell_volume 855.41(10)
_computing_structure_refinement 'SHELXL-97 (Sheldrick, 1997)'
_computing_structure_solution 'SHELXS-97 (Sheldrick, 1990)'
_diffrn_ambient_temperature 223(2)
_diffrn_measured_fraction_theta_full 0.998
_diffrn_measured_fraction_theta_max 0.998
_diffrn_radiation_monochromator graphite
_diffrn_radiation_source 'fine-focus sealed tube'
_diffrn_radiation_type MoK\a
_diffrn_radiation_wavelength 0.71073
_diffrn_reflns_av_R_equivalents 0.0304
_diffrn_reflns_av_sigmaI/netI 0.0736
_diffrn_reflns_limit_h_max 8
_diffrn_reflns_limit_h_min -9
_diffrn_reflns_limit_k_max 11
_diffrn_reflns_limit_k_min -10
_diffrn_reflns_limit_l_max 19
_diffrn_reflns_limit_l_min -19
_diffrn_reflns_number 11184
_diffrn_reflns_theta_full 27.53
_diffrn_reflns_theta_max 27.53
_diffrn_reflns_theta_min 1.38
_exptl_absorpt_coefficient_mu 0.098
_exptl_absorpt_correction_T_max 0.9903
_exptl_absorpt_correction_T_min 0.9620
_exptl_absorpt_correction_type multi-scan
_exptl_absorpt_process_details 'Sadabs, (Sheldrick 2001)'
_exptl_crystal_colour Yellow
_exptl_crystal_density_diffrn 1.345
_exptl_crystal_density_method 'not measured'
_exptl_crystal_description Plate
_exptl_crystal_F_000 368
_exptl_crystal_size_max 0.40
_exptl_crystal_size_mid 0.30
_exptl_crystal_size_min 0.10
_refine_diff_density_max 0.270
_refine_diff_density_min -0.235
_refine_diff_density_rms 0.062
_refine_ls_abs_structure_details 'Flack H D (1983), Acta Cryst. A39, 876-881'
_refine_ls_abs_structure_Flack 0.1(13)
_refine_ls_extinction_method none
_refine_ls_goodness_of_fit_ref 1.049
_refine_ls_hydrogen_treatment mixed
_refine_ls_matrix_type full
_refine_ls_number_parameters 465
_refine_ls_number_reflns 7760
_refine_ls_number_restraints 28
_refine_ls_restrained_S_all 1.056
_refine_ls_R_factor_all 0.0806
_refine_ls_R_factor_gt 0.0617
_refine_ls_shift/su_max 0.000
_refine_ls_shift/su_mean 0.000
_refine_ls_structure_factor_coef Fsqd
_refine_ls_weighting_details 'calc w=1/[\s^2^(Fo^2^)+(0.0722P)^2^+0.0000P] where P=(Fo^2^+2Fc^2^)/3'
_refine_ls_weighting_scheme calc
_refine_ls_wR_factor_gt 0.1327
_refine_ls_wR_factor_ref 0.1532
_reflns_number_gt 6085
_reflns_number_total 7760
_reflns_threshold_expression >2sigma(I)
_cod_data_source_file c0ce00444h.txt
_cod_data_source_block 8181
_cod_depositor_comments
;
The following automatic conversions were performed:

'_symmetry_cell_setting' value 'Triclinic' changed to 'triclinic'
according to the built-in table from CIF Core dictionary named
'cif_core.dic' version 2.4.1 from
2010-06-29.

'_exptl_absorpt_correction_type' value 'Multi-scan'
changed to 'multi-scan' according to the built-in table from CIF Core
dictionary named 'cif_core.dic' version 2.4.1 from 2010-06-29.

Automatic conversion script
Id: cif_fix_values 1891 2012-01-12 08:04:46Z andrius 
;
_cod_original_sg_symbol_H-M P1
_cod_database_code 7210490

loop_
_symmetry_equiv_pos_as_xyz
'x, y, z'

loop_
_atom_site_label
_atom_site_type_symbol
_atom_site_fract_x
_atom_site_fract_y
_atom_site_fract_z
_atom_site_U_iso_or_equiv
_atom_site_adp_type
_atom_site_occupancy
_atom_site_symmetry_multiplicity
_atom_site_calc_flag
_atom_site_refinement_flags
O1 O 1.1909(4) 0.5327(3) 0.00001(16) 0.0346(6) Uani 1 1 d D
C1 C 1.0703(5) 0.7571(4) -0.1170(2) 0.0229(6) Uani 1 1 d D
C2 C 1.2209(5) 0.6357(4) -0.0761(2) 0.0248(7) Uani 1 1 d D
C3 C 1.4165(5) 0.6332(5) -0.1224(2) 0.0332(8) Uani 1 1 d D
H3 H 1.5189 0.5569 -0.0957 0.040 Uiso 1 1 calc R
C4 C 1.4544(6) 0.7374(5) -0.2027(2) 0.0381(9) Uani 1 1 d D
H4 H 1.5841 0.7340 -0.2300 0.046 Uiso 1 1 calc R
C5 C 1.3452(8) 0.9527(5) -0.3370(3) 0.0605(14) Uani 1 1 d D
H5 H 1.4735 0.9438 -0.3656 0.073 Uiso 1 1 calc R
C6 C 1.2033(9) 1.0590(6) -0.3810(3) 0.0746(18) Uani 1 1 d D
H6 H 1.2328 1.1244 -0.4394 0.089 Uiso 1 1 calc R
C7 C 1.0135(8) 1.0711(5) -0.3395(3) 0.0651(15) Uani 1 1 d D
H7 H 0.9145 1.1448 -0.3704 0.078 Uiso 1 1 calc R
C8 C 0.9674(7) 0.9776(5) -0.2540(2) 0.0471(11) Uani 1 1 d D
H8 H 0.8377 0.9885 -0.2270 0.057 Uiso 1 1 calc R
C9 C 1.1121(5) 0.8659(4) -0.2066(2) 0.0324(8) Uani 1 1 d D
C10 C 1.3056(6) 0.8537(5) -0.2484(3) 0.0410(10) Uani 1 1 d D
C11 C 0.8829(5) 0.7700(4) -0.07018(19) 0.0235(6) Uani 1 1 d D
H11 H 0.7857 0.8515 -0.0976 0.028 Uiso 1 1 calc R
N1 N 0.8351(4) 0.6758(3) 0.00916(16) 0.0206(5) Uani 1 1 d D
H1N H 0.912(3) 0.607(2) 0.0292(7) 0.025 Uiso 1 1 calc RD
C12 C 0.6464(4) 0.6922(4) 0.0622(2) 0.0173(6) Uani 1 1 d .
H12 H 0.5431 0.6734 0.0285 0.021 Uiso 1 1 calc R
C13 C 0.5944(5) 0.8638(4) 0.0827(2) 0.0209(7) Uani 1 1 d .
O2 O 0.4187(3) 0.9231(3) 0.08114(17) 0.0291(6) Uani 1 1 d .
O3 O 0.7301(3) 0.9270(3) 0.10180(16) 0.0281(5) Uani 1 1 d .
C14 C 0.6534(5) 0.5626(4) 0.1530(2) 0.0197(7) Uani 1 1 d .
H14A H 0.7502 0.5868 0.1874 0.024 Uiso 1 1 calc R
H14B H 0.5252 0.5738 0.1878 0.024 Uiso 1 1 calc R
C15 C 0.7047(5) 0.3845(4) 0.1458(2) 0.0202(7) Uani 1 1 d .
H15A H 0.6094 0.3571 0.1119 0.024 Uiso 1 1 calc R
H15B H 0.8353 0.3688 0.1136 0.024 Uiso 1 1 calc R
C16 C 0.7009(5) 0.2734(4) 0.2412(2) 0.0196(7) Uani 1 1 d .
H16A H 0.7924 0.3053 0.2752 0.024 Uiso 1 1 calc R
H16B H 0.5690 0.2889 0.2722 0.024 Uiso 1 1 calc R
C17 C 0.7757(4) -0.0167(4) 0.3171(2) 0.0207(7) Uani 1 1 d D
N2 N 0.7541(4) 0.1004(3) 0.24085(18) 0.0215(6) Uani 1 1 d D
H2 H 0.7723 0.0725 0.1893 0.026 Uiso 1 1 calc R
N3 N 0.8294(4) -0.1724(3) 0.3111(2) 0.0268(7) Uani 1 1 d D
H3A H 0.8437 -0.2509 0.3601 0.032 Uiso 1 1 calc R
H3B H 0.8501 -0.1954 0.2582 0.032 Uiso 1 1 calc R
N4 N 0.7442(4) 0.0188(3) 0.39718(19) 0.0251(6) Uani 1 1 d D
H4A H 0.7086 0.1202 0.4009 0.030 Uiso 1 1 calc R
H4B H 0.7591 -0.0593 0.4463 0.030 Uiso 1 1 calc R
O4 O 0.7812(4) 0.7180(3) 0.52601(16) 0.0320(6) Uani 1 1 d D
C21 C 0.6699(5) 0.5043(4) 0.6460(2) 0.0228(6) Uani 1 1 d D
C22 C 0.8023(5) 0.6207(4) 0.6040(2) 0.0266(8) Uani 1 1 d D
C23 C 0.9682(5) 0.6234(4) 0.6510(2) 0.0305(7) Uani 1 1 d D
H23 H 1.0603 0.6958 0.6234 0.037 Uiso 1 1 calc R
C24 C 0.9935(5) 0.5243(4) 0.7335(2) 0.0350(8) Uani 1 1 d D
H24 H 1.1044 0.5281 0.7619 0.042 Uiso 1 1 calc R
C25 C 0.8815(7) 0.3197(5) 0.8692(3) 0.0490(11) Uani 1 1 d D
H25 H 0.9914 0.3269 0.8973 0.059 Uiso 1 1 calc R
C26 C 0.7473(8) 0.2193(5) 0.9153(3) 0.0559(13) Uani 1 1 d D
H26 H 0.7632 0.1599 0.9754 0.067 Uiso 1 1 calc R
C27 C 0.5866(8) 0.2045(5) 0.8735(3) 0.0515(11) Uani 1 1 d D
H27 H 0.4954 0.1339 0.9053 0.062 Uiso 1 1 calc R
C28 C 0.5605(6) 0.2928(4) 0.7857(2) 0.0365(8) Uani 1 1 d D
H28 H 0.4523 0.2808 0.7580 0.044 Uiso 1 1 calc R
C29 C 0.6943(5) 0.4010(4) 0.7371(2) 0.0278(8) Uani 1 1 d D
C30 C 0.8574(5) 0.4131(4) 0.7796(2) 0.0333(8) Uani 1 1 d D
C31 C 0.5178(5) 0.4888(3) 0.5981(2) 0.0224(6) Uani 1 1 d D
H31 H 0.4367 0.4073 0.6257 0.027 Uiso 1 1 calc R
N5 N 0.4811(4) 0.5795(3) 0.51792(16) 0.0219(5) Uani 1 1 d D
H5N H 0.535(2) 0.654(3) 0.4989(7) 0.026 Uiso 1 1 calc RD
C32 C 0.3434(5) 0.5479(4) 0.4625(2) 0.0209(7) Uani 1 1 d .
H32 H 0.2104 0.5538 0.4950 0.025 Uiso 1 1 calc R
C33 C 0.3994(5) 0.3767(4) 0.4417(2) 0.0199(7) Uani 1 1 d .
O5 O 0.5709(3) 0.3064(3) 0.45137(17) 0.0307(6) Uani 1 1 d .
O6 O 0.2675(4) 0.3232(3) 0.41382(17) 0.0302(6) Uani 1 1 d .
C34 C 0.3421(5) 0.6784(4) 0.3725(2) 0.0204(7) Uani 1 1 d .
H34A H 0.2530 0.6523 0.3351 0.024 Uiso 1 1 calc R
H34B H 0.4741 0.6703 0.3407 0.024 Uiso 1 1 calc R
C35 C 0.2809(5) 0.8567(4) 0.3794(2) 0.0214(7) Uani 1 1 d .
H35A H 0.1475 0.8692 0.4093 0.026 Uiso 1 1 calc R
H35B H 0.3698 0.8871 0.4152 0.026 Uiso 1 1 calc R
C36 C 0.2892(5) 0.9667(4) 0.2846(2) 0.0199(7) Uani 1 1 d .
H36A H 0.4228 0.9511 0.2553 0.024 Uiso 1 1 calc R
H36B H 0.2012 0.9336 0.2494 0.024 Uiso 1 1 calc R
C37 C 0.2235(4) 1.2583(4) 0.2067(2) 0.0196(7) Uani 1 1 d D
N6 N 0.2336(4) 1.1411(3) 0.28314(19) 0.0234(6) Uani 1 1 d D
H6A H 0.2060 1.1694 0.3345 0.028 Uiso 1 1 calc R
N7 N 0.1718(4) 1.4138(3) 0.2118(2) 0.0272(7) Uani 1 1 d D
H7A H 0.1629 1.4920 0.1625 0.033 Uiso 1 1 calc R
H7B H 0.1468 1.4373 0.2645 0.033 Uiso 1 1 calc R
N8 N 0.2611(4) 1.2232(3) 0.12682(19) 0.0258(6) Uani 1 1 d D
H8A H 0.2935 1.1214 0.1233 0.031 Uiso 1 1 calc R
H8B H 0.2536 1.3018 0.0776 0.031 Uiso 1 1 calc R
O1W O 0.0908(4) 0.7651(3) 0.14456(18) 0.0328(6) Uani 1 1 d D
H1WA H -0.005(4) 0.838(4) 0.116(2) 0.039 Uiso 1 1 d D
H1WB H 0.188(4) 0.822(4) 0.114(2) 0.039 Uiso 1 1 d D
O2W O 0.8988(4) 0.4764(3) 0.38529(19) 0.0375(7) Uani 1 1 d D
H2WA H 0.982(5) 0.438(5) 0.428(2) 0.045 Uiso 1 1 d D
H2WB H 0.801(5) 0.426(5) 0.421(2) 0.045 Uiso 1 1 d D

loop_
_atom_site_aniso_label
_atom_site_aniso_U_11
_atom_site_aniso_U_22
_atom_site_aniso_U_33
_atom_site_aniso_U_23
_atom_site_aniso_U_13
_atom_site_aniso_U_12
O1 0.0365(15) 0.0359(15) 0.0203(12) 0.0024(11) 0.0028(10) 0.0085(12)
C1 0.0291(17) 0.0221(15) 0.0175(14) -0.0069(12) 0.0035(12) -0.0042(13)
C2 0.0345(19) 0.0242(17) 0.0167(16) -0.0088(13) 0.0025(13) -0.0049(14)
C3 0.0282(18) 0.042(2) 0.0325(19) -0.0204(16) 0.0037(14) -0.0013(16)
C4 0.037(2) 0.043(2) 0.037(2) -0.0202(17) 0.0162(16) -0.0111(17)
C5 0.083(4) 0.043(3) 0.042(3) -0.003(2) 0.035(2) -0.013(2)
C6 0.120(5) 0.039(3) 0.039(3) 0.014(2) 0.032(3) -0.004(3)
C7 0.103(4) 0.041(2) 0.026(2) 0.0109(18) 0.015(2) 0.017(2)
C8 0.061(3) 0.033(2) 0.030(2) 0.0027(16) 0.0097(18) 0.0141(19)
C9 0.047(2) 0.0188(16) 0.0255(17) -0.0035(13) 0.0094(15) -0.0007(15)
C10 0.058(3) 0.032(2) 0.030(2) -0.0104(16) 0.0195(18) -0.0139(18)
C11 0.0334(18) 0.0161(15) 0.0186(15) -0.0018(12) -0.0035(12) 0.0009(12)
N1 0.0200(13) 0.0201(12) 0.0176(12) -0.0014(10) -0.0008(10) 0.0033(10)
C12 0.0177(16) 0.0164(16) 0.0166(15) -0.0025(12) -0.0016(12) -0.0010(13)
C13 0.0236(18) 0.0190(16) 0.0176(16) -0.0029(13) 0.0050(13) -0.0034(14)
O2 0.0243(13) 0.0236(13) 0.0362(14) -0.0067(10) 0.0018(11) 0.0014(10)
O3 0.0302(13) 0.0205(12) 0.0353(13) -0.0095(10) -0.0022(11) -0.0049(10)
C14 0.0214(16) 0.0175(16) 0.0184(15) -0.0026(13) 0.0006(12) -0.0023(13)
C15 0.0202(16) 0.0177(16) 0.0226(17) -0.0039(13) -0.0004(13) -0.0050(13)
C16 0.0185(17) 0.0151(16) 0.0237(17) -0.0037(13) 0.0023(13) -0.0027(13)
C17 0.0149(16) 0.0161(16) 0.0297(18) -0.0016(14) -0.0002(13) -0.0061(13)
N2 0.0277(15) 0.0156(14) 0.0206(14) -0.0031(11) -0.0014(11) -0.0038(12)
N3 0.0339(17) 0.0153(14) 0.0294(16) -0.0025(12) -0.0036(13) -0.0026(13)
N4 0.0345(16) 0.0138(14) 0.0238(15) -0.0019(11) -0.0019(12) 0.0017(12)
O4 0.0457(16) 0.0277(14) 0.0209(13) 0.0049(10) -0.0084(11) -0.0133(12)
C21 0.0311(17) 0.0178(14) 0.0179(14) -0.0051(12) -0.0009(12) 0.0019(12)
C22 0.039(2) 0.0198(17) 0.0215(17) -0.0085(14) -0.0035(15) 0.0023(15)
C23 0.0306(18) 0.0348(19) 0.0279(17) -0.0108(15) -0.0012(14) -0.0061(15)
C24 0.038(2) 0.038(2) 0.0345(19) -0.0161(16) -0.0171(16) 0.0022(16)
C25 0.081(3) 0.038(2) 0.0275(19) -0.0051(17) -0.027(2) 0.008(2)
C26 0.107(4) 0.036(2) 0.0183(19) 0.0039(17) -0.017(2) 0.003(2)
C27 0.090(3) 0.029(2) 0.028(2) 0.0023(16) 0.002(2) -0.006(2)
C28 0.058(2) 0.0237(17) 0.0220(17) 0.0010(13) -0.0006(16) -0.0021(16)
C29 0.044(2) 0.0205(16) 0.0175(16) -0.0066(13) -0.0053(15) 0.0058(14)
C30 0.051(2) 0.0255(18) 0.0207(16) -0.0075(14) -0.0104(15) 0.0121(16)
C31 0.0297(17) 0.0151(14) 0.0208(15) -0.0048(12) 0.0012(12) -0.0006(12)
N5 0.0292(14) 0.0150(12) 0.0207(13) -0.0022(10) -0.0033(11) -0.0038(10)
C32 0.0214(17) 0.0219(17) 0.0193(16) -0.0057(14) 0.0024(13) -0.0050(13)
C33 0.0281(19) 0.0147(15) 0.0142(15) 0.0020(12) -0.0006(13) -0.0045(14)
O5 0.0291(14) 0.0242(13) 0.0401(14) -0.0127(11) -0.0055(11) 0.0025(11)
O6 0.0317(14) 0.0262(13) 0.0362(14) -0.0110(11) -0.0043(11) -0.0076(11)
C34 0.0256(17) 0.0197(16) 0.0152(15) -0.0025(13) -0.0030(12) -0.0030(13)
C35 0.0237(17) 0.0183(17) 0.0222(16) -0.0033(13) -0.0034(13) -0.0047(13)
C36 0.0210(17) 0.0173(16) 0.0217(16) -0.0044(13) -0.0030(13) -0.0032(13)
C37 0.0157(16) 0.0203(16) 0.0218(16) -0.0008(13) -0.0045(12) -0.0043(13)
N6 0.0319(17) 0.0174(14) 0.0203(15) -0.0022(12) -0.0039(12) -0.0044(12)
N7 0.0375(18) 0.0166(14) 0.0249(15) -0.0003(12) -0.0033(13) -0.0028(13)
N8 0.0306(16) 0.0200(15) 0.0235(15) -0.0006(12) -0.0028(12) -0.0009(12)
O1W 0.0341(15) 0.0276(14) 0.0357(15) -0.0038(12) -0.0060(11) -0.0058(11)
O2W 0.0369(16) 0.0319(15) 0.0412(17) 0.0004(13) -0.0074(12) -0.0094(13)

loop_
_atom_type_symbol
_atom_type_description
_atom_type_scat_dispersion_real
_atom_type_scat_dispersion_imag
_atom_type_scat_source
C C 0.0033 0.0016 'International Tables Vol C Tables 4.2.6.8 and 6.1.1.4'
H H 0.0000 0.0000 'International Tables Vol C Tables 4.2.6.8 and 6.1.1.4'
N N 0.0061 0.0033 'International Tables Vol C Tables 4.2.6.8 and 6.1.1.4'
O O 0.0106 0.0060 'International Tables Vol C Tables 4.2.6.8 and 6.1.1.4'

loop_
_geom_angle_atom_site_label_1
_geom_angle_atom_site_label_2
_geom_angle_atom_site_label_3
_geom_angle
C11 C1 C2 118.9(3)
C11 C1 C9 120.9(3)
C2 C1 C9 120.2(3)
O1 C2 C1 123.0(3)
O1 C2 C3 119.1(3)
C1 C2 C3 117.9(3)
C4 C3 C2 121.2(3)
C3 C4 C10 122.6(3)
C6 C5 C10 121.6(4)
C5 C6 C7 119.4(4)
C8 C7 C6 121.3(5)
C7 C8 C9 120.5(4)
C8 C9 C10 118.4(3)
C8 C9 C1 123.1(3)
C10 C9 C1 118.5(3)
C9 C10 C5 118.8(4)
C9 C10 C4 119.5(3)
C5 C10 C4 121.6(4)
N1 C11 C1 124.0(3)
C11 N1 C12 125.5(3)
N1 C12 C14 109.1(2)
N1 C12 C13 112.0(2)
C14 C12 C13 108.1(2)
O2 C13 O3 126.5(3)
O2 C13 C12 115.8(3)
O3 C13 C12 117.6(3)
C15 C14 C12 115.4(3)
C16 C15 C14 108.4(3)
N2 C16 C15 112.2(3)
N4 C17 N2 121.3(3)
N4 C17 N3 120.3(3)
N2 C17 N3 118.5(3)
C17 N2 C16 122.0(3)
C31 C21 C22 119.1(3)
C31 C21 C29 120.4(3)
C22 C21 C29 120.5(3)
O4 C22 C21 122.3(3)
O4 C22 C23 119.6(3)
C21 C22 C23 118.0(3)
C24 C23 C22 121.1(3)
C23 C24 C30 122.1(3)
C26 C25 C30 120.8(4)
C25 C26 C27 120.1(4)
C28 C27 C26 120.4(4)
C27 C28 C29 120.8(4)
C30 C29 C28 118.2(3)
C30 C29 C21 118.1(3)
C28 C29 C21 123.6(3)
C29 C30 C25 119.7(4)
C29 C30 C24 119.9(3)
C25 C30 C24 120.4(3)
N5 C31 C21 124.6(3)
C31 N5 C32 124.5(3)
N5 C32 C34 109.5(2)
N5 C32 C33 111.6(3)
C34 C32 C33 108.4(2)
O6 C33 O5 125.9(3)
O6 C33 C32 115.6(3)
O5 C33 C32 118.4(3)
C32 C34 C35 116.0(3)
C36 C35 C34 108.3(3)
N6 C36 C35 113.0(3)
N8 C37 N6 121.5(3)
N8 C37 N7 119.8(3)
N6 C37 N7 118.7(3)
C37 N6 C36 122.8(3)

loop_
_geom_bond_atom_site_label_1
_geom_bond_atom_site_label_2
_geom_bond_distance
O1 C2 1.279(4)
C1 C11 1.403(4)
C1 C2 1.429(5)
C1 C9 1.466(4)
C2 C3 1.447(4)
C3 C4 1.339(5)
C4 C10 1.428(6)
C5 C6 1.348(7)
C5 C10 1.418(5)
C6 C7 1.385(7)
C7 C8 1.372(5)
C8 C9 1.403(5)
C9 C10 1.409(5)
C11 N1 1.306(3)
N1 C12 1.454(4)
C12 C14 1.537(4)
C12 C13 1.543(4)
C13 O2 1.243(4)
C13 O3 1.253(4)
C14 C15 1.524(4)
C15 C16 1.521(4)
C16 N2 1.455(4)
C17 N4 1.319(4)
C17 N2 1.333(4)
C17 N3 1.336(4)
O4 C22 1.277(4)
C21 C31 1.401(4)
C21 C22 1.427(5)
C21 C29 1.460(4)
C22 C23 1.441(5)
C23 C24 1.342(5)
C24 C30 1.430(5)
C25 C26 1.364(7)
C25 C30 1.414(4)
C26 C27 1.392(7)
C27 C28 1.381(5)
C28 C29 1.412(5)
C29 C30 1.406(5)
C31 N5 1.304(4)
N5 C32 1.454(4)
C32 C34 1.530(4)
C32 C33 1.544(4)
C33 O6 1.248(4)
C33 O5 1.252(4)
C34 C35 1.530(4)
C35 C36 1.509(4)
C36 N6 1.463(4)
C37 N8 1.317(4)
C37 N6 1.329(4)
C37 N7 1.329(4)
